data_2010639
loop_
_publ_author_name
'Paix\~ao, J. A.'
'Nascimento, F. V.'
'Matos Beja, A.'
'Ramos Silva, M.'

_publ_section_title
;
 Sodium diphenylacetate, an infinite columnar structure
;
_journal_issue 2
_journal_name_full 'Acta Crystallographica Section C'
_journal_page_first 168
_journal_page_last 170
_journal_paper_doi 10.1107/S0108270199014080
_journal_volume 56
_journal_year 2000
_chemical_formula_iupac 'Na (C14 H11 O2)'
_chemical_formula_moiety 'C14 H11 O2 - , Na +'
_chemical_formula_sum 'C14 H11 Na O2'
_chemical_formula_weight 234.22
_chemical_name_systematic
;
 Sodium diphenylacetate
;
_space_group_IT_number 114
_symmetry_cell_setting tetragonal
_symmetry_space_group_name_Hall 'P -4 2n'
_symmetry_space_group_name_H-M 'P -4 21 c'
_audit_creation_method SHELXL-97
_cell_angle_alpha 90.00
_cell_angle_beta 90.00
_cell_angle_gamma 90.00
_cell_formula_units_Z 8
_cell_length_a 18.944(3)
_cell_length_b 18.944(3)
_cell_length_c 6.3326(11)
_cell_measurement_reflns_used 25
_cell_measurement_temperature 293(2)
_cell_measurement_theta_max 13.94
_cell_measurement_theta_min 9.99
_cell_volume 2272.6(6)
_computing_cell_refinement 'CAD-4 Software'
_computing_data_collection 'CAD-4 Software (Enraf-Nonius, 1989)'
_computing_data_reduction 'HELENA (Spek, 1997)'
_computing_molecular_graphics 'ORTEPII (Johnson, 1976)'
_computing_publication_material SHELXL97
_computing_structure_refinement 'SHELXL97 (Sheldrick, 1997b)'
_computing_structure_solution 'SHELXS97 (Sheldrick, 1997a)'
_diffrn_ambient_temperature 293(2)
_diffrn_measured_fraction_theta_full .970
_diffrn_measured_fraction_theta_max .970
_diffrn_measurement_device_type 'Enraf-Nonius CAD-4'
_diffrn_measurement_method 'profile data from \w-2\q scans'
_diffrn_radiation_monochromator graphite
_diffrn_radiation_source 'fine-focus sealed tube'
_diffrn_radiation_type MoK\a
_diffrn_radiation_wavelength .71073
_diffrn_reflns_av_R_equivalents .025
_diffrn_reflns_av_sigmaI/netI .038
_diffrn_reflns_limit_h_max 18
_diffrn_reflns_limit_h_min 0
_diffrn_reflns_limit_k_max 24
_diffrn_reflns_limit_k_min 0
_diffrn_reflns_limit_l_max 8
_diffrn_reflns_limit_l_min -6
_diffrn_reflns_number 2596
_diffrn_reflns_theta_full 27.43
_diffrn_reflns_theta_max 27.43
_diffrn_reflns_theta_min 3.04
_diffrn_standards_decay_% 2.0
_diffrn_standards_interval_time 180
_diffrn_standards_number 3
_exptl_absorpt_coefficient_mu .123
_exptl_absorpt_correction_T_max .982
_exptl_absorpt_correction_T_min .923
_exptl_absorpt_correction_type \y-scan
_exptl_absorpt_process_details '(North et al., 1968)'
_exptl_crystal_colour colourless
_exptl_crystal_density_diffrn 1.369
_exptl_crystal_density_method 'not measured'
_exptl_crystal_description prism
_exptl_crystal_F_000 976
_exptl_crystal_size_max .24
_exptl_crystal_size_mid .24
_exptl_crystal_size_min .17
_refine_diff_density_max .204
_refine_diff_density_min -.169
_refine_ls_extinction_method none
_refine_ls_goodness_of_fit_ref 1.076
_refine_ls_hydrogen_treatment constr
_refine_ls_matrix_type full
_refine_ls_number_parameters 154
_refine_ls_number_reflns 1598
_refine_ls_number_restraints 0
_refine_ls_restrained_S_all 1.076
_refine_ls_R_factor_all .078
_refine_ls_R_factor_gt .038
_refine_ls_shift/su_max <0.001
_refine_ls_shift/su_mean .000
_refine_ls_structure_factor_coef Fsqd
_refine_ls_weighting_details 'calc w = 1/[\s^2^(Fo^2^)+(0.0518P)^2^+0.4591P] where P=(Fo^2^+2Fc^2^)/3'
_refine_ls_weighting_scheme calc
_refine_ls_wR_factor_ref .106
_reflns_number_gt 1135
_reflns_number_total 1598
_reflns_threshold_expression I>2\s(I)
_cod_data_source_file ln1088.cif
_cod_data_source_block I
_cod_database_code 2010639
_cod_database_fobs_code 2010639

loop_
_symmetry_equiv_pos_as_xyz
'x, y, z'
'y, -x, -z'
'-x, -y, z'
'-y, x, -z'
'x+1/2, -y+1/2, -z+1/2'
'-x+1/2, y+1/2, -z+1/2'
'-y+1/2, -x+1/2, z+1/2'
'y+1/2, x+1/2, z+1/2'

loop_
_atom_site_label
_atom_site_fract_x
_atom_site_fract_y
_atom_site_fract_z
_atom_site_U_iso_or_equiv
_atom_site_adp_type
_atom_site_calc_flag
_atom_site_refinement_flags
_atom_site_occupancy
_atom_site_disorder_assembly
_atom_site_disorder_group
_atom_site_type_symbol
Na .08568(7) .00910(7) .20517(17) .0414(3) Uani d . 1 . . Na
O1 .01543(11) -.09003(11) .1643(3) .0397(5) Uani d . 1 . . O
O2 .03012(12) -.13453(12) .4847(3) .0470(5) Uani d . 1 . . O
C1 .01654(14) -.14054(15) .2963(4) .0313(6) Uani d . 1 . . C
C2 -.00060(15) -.21367(15) .1967(4) .0342(6) Uani d . 1 . . C
H2 .0342 -.2215 .0848 .041 Uiso calc R 1 . . H
C3 .00578(17) -.27570(15) .3495(4) .0371(7) Uani d . 1 . . C
C4 .06853(18) -.28642(18) .4576(5) .0447(8) Uani d . 1 . . C
H4 .1050 -.2539 .4436 .054 Uiso calc R 1 . . H
C5 .0776(2) -.34433(18) .5851(6) .0533(9) Uani d . 1 . . C
H5 .1197 -.3502 .6585 .064 Uiso calc R 1 . . H
C6 .0251(2) -.39347(18) .6048(6) .0585(10) Uani d . 1 . . C
H6 .0318 -.4330 .6895 .070 Uiso calc R 1 . . H
C7 -.0373(2) -.38408(17) .4990(6) .0542(9) Uani d . 1 . . C
H7 -.0731 -.4173 .5129 .065 Uiso calc R 1 . . H
C8 -.04725(18) -.32574(16) .3721(5) .0440(8) Uani d . 1 . . C
H8 -.0898 -.3199 .3011 .053 Uiso calc R 1 . . H
C9 -.07202(16) -.20896(15) .0900(5) .0355(7) Uani d . 1 . . C
C10 -.08229(19) -.23812(17) -.1077(5) .0474(8) Uani d . 1 . . C
H10 -.0447 -.2593 -.1777 .057 Uiso calc R 1 . . H
C11 -.1485(2) -.2360(2) -.2027(6) .0582(10) Uani d . 1 . . C
H11 -.1556 -.2568 -.3339 .070 Uiso calc R 1 . . H
C12 -.20331(19) -.2028(2) -.1010(7) .0569(10) Uani d . 1 . . C
H12 -.2475 -.2006 -.1649 .068 Uiso calc R 1 . . H
C13 -.1934(2) -.17306(19) .0930(7) .0531(10) Uani d . 1 . . C
H13 -.2307 -.1504 .1608 .064 Uiso calc R 1 . . H
C14 -.12838(18) -.17666(16) .1875(5) .0426(7) Uani d . 1 . . C
H14 -.1222 -.1568 .3206 .051 Uiso calc R 1 . . H

loop_
_atom_site_aniso_label
_atom_site_aniso_U_11
_atom_site_aniso_U_22
_atom_site_aniso_U_33
_atom_site_aniso_U_12
_atom_site_aniso_U_13
_atom_site_aniso_U_23
Na .0486(7) .0498(7) .0257(5) -.0052(6) -.0084(6) -.0012(6)
O1 .0555(14) .0337(10) .0298(10) -.0036(11) -.0002(10) .0033(10)
O2 .0673(15) .0506(13) .0231(9) .0076(11) -.0037(11) -.0072(11)
C1 .0334(15) .0344(15) .0260(14) -.0008(12) .0022(12) -.0017(14)
C2 .0374(14) .0382(15) .0270(12) .0047(12) .0045(15) -.0014(14)
C3 .0477(17) .0345(15) .0291(15) .0041(13) -.0017(14) -.0030(13)
C4 .0437(17) .0510(18) .0395(18) .0016(14) -.0039(15) .0026(16)
C5 .059(2) .051(2) .0493(19) .0105(17) -.0131(18) .0031(17)
C6 .089(3) .0368(18) .049(2) .0114(18) -.005(2) .0069(16)
C7 .075(2) .0410(18) .0471(18) -.0122(16) .006(2) .0063(17)
C8 .0507(19) .0394(17) .0418(18) -.0047(14) -.0054(16) .0004(15)
C9 .0434(17) .0301(15) .0331(15) -.0017(13) -.0035(14) .0028(14)
C10 .054(2) .051(2) .0367(16) .0049(16) .0016(16) -.0055(16)
C11 .074(3) .064(2) .0367(18) -.010(2) -.018(2) -.0067(19)
C12 .045(2) .061(2) .064(3) -.0045(18) -.019(2) .013(2)
C13 .047(2) .0471(19) .065(3) .0018(16) .0114(19) .0099(19)
C14 .0505(18) .0413(17) .0360(16) -.0016(14) .0066(17) .0007(15)

loop_
_atom_type_symbol
_atom_type_description
_atom_type_scat_dispersion_real
_atom_type_scat_dispersion_imag
_atom_type_scat_source
C C .0033 .0016 'International Tables Vol C Tables 4.2.6.8 and 6.1.1.4'
O O .0106 .0060 'International Tables Vol C Tables 4.2.6.8 and 6.1.1.4'
H H .0000 .0000 'International Tables Vol C Tables 4.2.6.8 and 6.1.1.4'
Na Na .0362 .0249 'International Tables Vol C Tables 4.2.6.8 and 6.1.1.4'

loop_
_geom_angle_atom_site_label_1
_geom_angle_atom_site_label_2
_geom_angle_atom_site_label_3
_geom_angle_site_symmetry_1
_geom_angle_site_symmetry_3
_geom_angle
_geom_angle_publ_flag
O2 Na O1 4_556 . 119.12(9) yes
O2 Na O1 4_556 4 149.79(10) yes
O1 Na O1 . 4 87.14(8) yes
O2 Na O1 4_556 3 107.87(9) yes
O1 Na O1 . 3 92.63(9) yes
O1 Na O1 4 3 83.72(8) yes
O2 Na Na 4_556 3 115.84(7) ?
O1 Na Na . 3 48.93(7) ?
O1 Na Na 4 3 92.31(6) ?
O1 Na Na 3 3 45.05(6) ?
O2 Na Na 4_556 2 158.97(8) ?
O1 Na Na . 2 42.07(5) ?
O1 Na Na 4 2 45.16(6) ?
O1 Na Na 3 2 85.32(6) ?
Na Na Na 3 2 61.99(2) ?
O2 Na Na 4_556 4 143.75(8) ?
O1 Na Na . 4 87.59(6) ?
O1 Na Na 4 4 41.46(6) ?
O1 Na Na 3 4 42.36(5) ?
Na Na Na 3 4 61.99(2) ?
Na Na Na 2 4 56.02(4) ?
C1 O1 Na . . 121.83(17) ?
C1 O1 Na . 2 133.15(19) ?
Na O1 Na . 2 96.46(9) ?
C1 O1 Na . 3 114.31(17) ?
Na O1 Na . 3 86.02(9) ?
Na O1 Na 2 3 92.48(9) ?
C1 O2 Na . 2_556 150.1(2) ?
O2 C1 O1 . . 125.0(3) n
O2 C1 C2 . . 121.4(3) ?
O1 C1 C2 . . 113.6(2) ?
C9 C2 C3 . . 113.5(2) ?
C9 C2 C1 . . 108.3(2) ?
C3 C2 C1 . . 114.3(2) ?
C9 C2 H2 . . 106.7 ?
C3 C2 H2 . . 106.7 ?
C1 C2 H2 . . 106.7 ?
C4 C3 C8 . . 118.0(3) ?
C4 C3 C2 . . 119.6(3) ?
C8 C3 C2 . . 122.2(3) ?
C5 C4 C3 . . 120.9(3) ?
C5 C4 H4 . . 119.5 ?
C3 C4 H4 . . 119.5 ?
C6 C5 C4 . . 120.5(3) ?
C6 C5 H5 . . 119.8 ?
C4 C5 H5 . . 119.8 ?
C5 C6 C7 . . 119.6(3) ?
C5 C6 H6 . . 120.2 ?
C7 C6 H6 . . 120.2 ?
C6 C7 C8 . . 120.5(3) ?
C6 C7 H7 . . 119.8 ?
C8 C7 H7 . . 119.8 ?
C7 C8 C3 . . 120.5(3) ?
C7 C8 H8 . . 119.8 ?
C3 C8 H8 . . 119.8 ?
C14 C9 C10 . . 118.3(3) ?
C14 C9 C2 . . 121.3(3) ?
C10 C9 C2 . . 120.4(3) ?
C9 C10 C11 . . 120.5(3) ?
C9 C10 H10 . . 119.8 ?
C11 C10 H10 . . 119.8 ?
C12 C11 C10 . . 119.5(3) ?
C12 C11 H11 . . 120.3 ?
C10 C11 H11 . . 120.3 ?
C13 C12 C11 . . 120.5(3) ?
C13 C12 H12 . . 119.8 ?
C11 C12 H12 . . 119.8 ?
C12 C13 C14 . . 119.7(4) ?
C12 C13 H13 . . 120.2 ?
C14 C13 H13 . . 120.2 ?
C13 C14 C9 . . 121.5(3) ?
C13 C14 H14 . . 119.2 ?
C9 C14 H14 . . 119.2 ?

loop_
_geom_bond_atom_site_label_1
_geom_bond_atom_site_label_2
_geom_bond_site_symmetry_2
_geom_bond_distance
_geom_bond_publ_flag
Na O2 4_556 2.207(2) yes
Na O1 . 2.316(2) yes
Na O1 4 2.344(2) yes
Na O1 3 2.467(3) yes
Na Na 3 3.265(3) yes
Na Na 2 3.476(2) yes
Na Na 4 3.476(2) n
O1 C1 . 1.271(3) ?
O1 Na 2 2.344(2) n
O1 Na 3 2.467(3) n
O2 C1 . 1.226(3) n
O2 Na 2_556 2.207(2) n
C1 C2 . 1.556(4) ?
C2 C9 . 1.515(4) ?
C2 C3 . 1.527(4) ?
C2 H2 . .9800 ?
C3 C4 . 1.387(4) ?
C3 C8 . 1.389(4) ?
C4 C5 . 1.373(5) ?
C4 H4 . .9300 ?
C5 C6 . 1.367(5) ?
C5 H5 . .9300 ?
C6 C7 . 1.370(5) ?
C6 H6 . .9300 ?
C7 C8 . 1.380(5) ?
C7 H7 . .9300 ?
C8 H8 . .9300 ?
C9 C14 . 1.377(5) ?
C9 C10 . 1.382(5) ?
C10 C11 . 1.391(5) ?
C10 H10 . .9300 ?
C11 C12 . 1.374(6) ?
C11 H11 . .9300 ?
C12 C13 . 1.365(5) ?
C12 H12 . .9300 ?
C13 C14 . 1.372(5) ?
C13 H13 . .9300 ?
C14 H14 . .9300 ?

loop_
_geom_torsion_atom_site_label_1
_geom_torsion_atom_site_label_2
_geom_torsion_atom_site_label_3
_geom_torsion_atom_site_label_4
_geom_torsion_site_symmetry_1
_geom_torsion_site_symmetry_4
_geom_torsion
O2 Na O1 C1 4_556 . -16.1(2)
O1 Na O1 C1 4 . 148.2(2)
O1 Na O1 C1 3 . -128.26(19)
Na Na O1 C1 3 . -116.3(2)
Na Na O1 C1 2 . 151.7(2)
Na Na O1 C1 4 . -170.3(2)
O2 Na O1 Na 4_556 2 -167.79(10)
O1 Na O1 Na 4 2 -3.53(9)
O1 Na O1 Na 3 2 80.05(9)
Na Na O1 Na 3 2 92.05(9)
Na Na O1 Na 4 2 37.98(8)
O2 Na O1 Na 4_556 3 100.16(10)
O1 Na O1 Na 4 3 -95.58(8)
O1 Na O1 Na 3 3 -12.00(10)
Na Na O1 Na 2 3 -92.05(9)
Na Na O1 Na 4 3 -54.07(7)
Na O2 C1 O1 2_556 . 55.5(6)
Na O2 C1 C2 2_556 . -125.1(4)
Na O1 C1 O2 . . 29.2(4)
Na O1 C1 O2 2 . 169.0(2)
Na O1 C1 O2 3 . -71.8(3)
Na O1 C1 C2 . . -150.22(18)
Na O1 C1 C2 2 . -10.5(4)
Na O1 C1 C2 3 . 108.8(2)
O2 C1 C2 C9 . . 123.9(3)
O1 C1 C2 C9 . . -56.6(3)
O2 C1 C2 C3 . . -3.7(4)
O1 C1 C2 C3 . . 175.7(2)
C9 C2 C3 C4 . . 179.8(3)
C1 C2 C3 C4 . . -55.3(4)
C9 C2 C3 C8 . . 5.2(4)
C1 C2 C3 C8 . . 130.2(3)
C8 C3 C4 C5 . . -.8(5)
C2 C3 C4 C5 . . -175.6(3)
C3 C4 C5 C6 . . 1.3(5)
C4 C5 C6 C7 . . -1.1(6)
C5 C6 C7 C8 . . .4(6)
C6 C7 C8 C3 . . .0(5)
C4 C3 C8 C7 . . .1(5)
C2 C3 C8 C7 . . 174.8(3)
C3 C2 C9 C14 . . 83.6(3)
C1 C2 C9 C14 . . -44.5(3)
C3 C2 C9 C10 . . -95.5(3)
C1 C2 C9 C10 . . 136.4(3)
C14 C9 C10 C11 . . -1.4(4)
C2 C9 C10 C11 . . 177.8(3)
C9 C10 C11 C12 . . 1.8(5)
C10 C11 C12 C13 . . -1.0(5)
C11 C12 C13 C14 . . -.4(5)
C12 C13 C14 C9 . . .9(5)
C10 C9 C14 C13 . . .0(5)
C2 C9 C14 C13 . . -179.1(3)
